data_7018827
loop_
_publ_author_name
'Ni, Jia'
'Wei, Kai-Ju'
'Min, Yuanzeng'
'Chen, Yaowen'
'Zhan, Shunze'
'Li, Dan'
'Liu, Yangzhong'

_publ_section_title
;
 Copper(i) coordination polymers of 2,2'-dipyridylamine derivatives:
 syntheses, structures, and luminescence.
;
_journal_issue 17
_journal_name_full 'Dalton transactions (Cambridge, England : 2003)'
_journal_page_first 5280
_journal_page_last 5293
_journal_paper_doi 10.1039/c2dt12032a
_journal_volume 41
_journal_year 2012
_chemical_formula_sum 'C14 H10 Cu N4'
_chemical_formula_weight 297.80
_chemical_name_systematic
;
?
;
_space_group_IT_number 14
_symmetry_cell_setting monoclinic
_symmetry_space_group_name_Hall '-P 2ybc'
_symmetry_space_group_name_H-M 'P 1 21/c 1'
_atom_sites_solution_hydrogens geom
_atom_sites_solution_primary direct
_atom_sites_solution_secondary difmap
_audit_creation_method SHELXL-97
_cell_angle_alpha 90.00
_cell_angle_beta 111.737(3)
_cell_angle_gamma 90.00
_cell_formula_units_Z 4
_cell_length_a 9.1973(18)
_cell_length_b 15.376(3)
_cell_length_c 9.1789(18)
_cell_measurement_temperature 293(2)
_cell_volume 1205.8(4)
_computing_cell_refinement 'SAINT (Bruker, 2002)'
_computing_data_collection 'SMART (Bruker, 2002)'
_computing_data_reduction SAINT
_computing_molecular_graphics 'ORTEP-II (Johnson, 1976)'
_computing_publication_material SHELXL-97
_computing_structure_refinement 'SHELXL-97 (Sheldrick, 1997)'
_computing_structure_solution 'SHELXS-97 (Sheldrick, 1997)'
_diffrn_ambient_temperature 293(2)
_diffrn_measured_fraction_theta_full 0.999
_diffrn_measured_fraction_theta_max 0.999
_diffrn_measurement_device_type 'Bruker APEX area-dectector diffractometer'
_diffrn_measurement_method '\f and \w-scan'
_diffrn_radiation_monochromator graphite
_diffrn_radiation_source 'fine-focus sealed tube'
_diffrn_radiation_type MoK\a
_diffrn_radiation_wavelength 0.71073
_diffrn_reflns_av_R_equivalents 0.0269
_diffrn_reflns_av_sigmaI/netI 0.0306
_diffrn_reflns_limit_h_max 6
_diffrn_reflns_limit_h_min -10
_diffrn_reflns_limit_k_max 15
_diffrn_reflns_limit_k_min -18
_diffrn_reflns_limit_l_max 10
_diffrn_reflns_limit_l_min -10
_diffrn_reflns_number 5200
_diffrn_reflns_theta_full 25.00
_diffrn_reflns_theta_max 25.00
_diffrn_reflns_theta_min 2.38
_diffrn_standards_decay_% 0
_diffrn_standards_interval_count 0
_diffrn_standards_interval_time 0
_diffrn_standards_number 0
_exptl_absorpt_coefficient_mu 1.800
_exptl_absorpt_correction_T_max 0.8694
_exptl_absorpt_correction_T_min 0.5635
_exptl_absorpt_correction_type multi-scan
_exptl_absorpt_process_details 'SADABS (Bruker, 2002)'
_exptl_crystal_colour yellow
_exptl_crystal_density_diffrn 1.641
_exptl_crystal_density_method 'not measured'
_exptl_crystal_description plane
_exptl_crystal_F_000 604
_exptl_crystal_size_max 0.36
_exptl_crystal_size_mid 0.32
_exptl_crystal_size_min 0.08
_refine_diff_density_max 0.535
_refine_diff_density_min -0.225
_refine_diff_density_rms 0.064
_refine_ls_extinction_method none
_refine_ls_goodness_of_fit_ref 1.047
_refine_ls_hydrogen_treatment constr
_refine_ls_matrix_type full
_refine_ls_number_parameters 172
_refine_ls_number_reflns 2119
_refine_ls_number_restraints 0
_refine_ls_restrained_S_all 1.047
_refine_ls_R_factor_all 0.0451
_refine_ls_R_factor_gt 0.0353
_refine_ls_shift/su_max 0.000
_refine_ls_shift/su_mean 0.000
_refine_ls_structure_factor_coef Fsqd
_refine_ls_weighting_details 'calc w=1/[\s^2^(Fo^2^)+(0.0492P)^2^+0.6176P] where P=(Fo^2^+2Fc^2^)/3'
_refine_ls_weighting_scheme calc
_refine_ls_wR_factor_gt 0.0884
_refine_ls_wR_factor_ref 0.0958
_reflns_number_gt 1733
_reflns_number_total 2119
_reflns_threshold_expression >2sigma(I)
_cod_data_source_file c2dt12032a.txt
_cod_data_source_block 3
_cod_depositor_comments
;
The following automatic conversions were performed:

'_symmetry_cell_setting' value 'Monoclinic' changed to 'monoclinic'
according to /home/saulius/struct/CIF-dictionaries/cif_core.dic
dictionary named 'cif_core.dic' version 2.4.1 from
2010-06-29.

'_exptl_absorpt_correction_type' value 'Multi-scan'
changed to 'multi-scan' according to
/home/saulius/struct/CIF-dictionaries/cif_core.dic dictionary named
'cif_core.dic' version 2.4.1 from 2010-06-29.

Automatic conversion script
Id: cif_fix_values 1715 2011-07-08 13:25:40Z adriana 
;
_cod_original_cell_volume 1205.7(4)
_cod_original_sg_symbol_H-M P2(1)/c
_cod_database_code 7018827

loop_
_symmetry_equiv_pos_as_xyz
'x, y, z'
'-x, y+1/2, -z+1/2'
'-x, -y, -z'
'x, -y-1/2, z-1/2'

loop_
_atom_site_label
_atom_site_type_symbol
_atom_site_fract_x
_atom_site_fract_y
_atom_site_fract_z
_atom_site_U_iso_or_equiv
_atom_site_adp_type
_atom_site_occupancy
_atom_site_symmetry_multiplicity
_atom_site_calc_flag
_atom_site_refinement_flags
Cu1 Cu 0.23248(5) 0.19111(2) 0.40874(4) 0.04067(17) Uani 1 1 d .
C1 C 0.5782(4) 0.2094(2) 0.5612(4) 0.0560(10) Uani 1 1 d .
H1 H 0.5488 0.2382 0.6351 0.067 Uiso 1 1 calc R
C2 C 0.7243(4) 0.2249(3) 0.5617(4) 0.0565(10) Uani 1 1 d .
H2 H 0.7913 0.2642 0.6317 0.068 Uiso 1 1 calc R
C3 C 0.7695(4) 0.1806(2) 0.4557(4) 0.0502(9) Uani 1 1 d .
H3 H 0.8683 0.1896 0.4525 0.060 Uiso 1 1 calc R
C4 C 0.6676(4) 0.1230(2) 0.3547(4) 0.0458(8) Uani 1 1 d .
H4 H 0.6979 0.0916 0.2840 0.055 Uiso 1 1 calc R
C5 C 0.5186(3) 0.11151(19) 0.3582(3) 0.0351(7) Uani 1 1 d .
C6 C 0.2677(3) 0.02180(19) 0.2494(3) 0.0362(7) Uani 1 1 d .
C7 C 0.2005(4) -0.0505(2) 0.1571(4) 0.0498(8) Uani 1 1 d .
H7 H 0.2493 -0.0763 0.0957 0.060 Uiso 1 1 calc R
C8 C 0.0620(4) -0.0831(2) 0.1575(4) 0.0590(10) Uani 1 1 d .
H8 H 0.0155 -0.1306 0.0951 0.071 Uiso 1 1 calc R
C9 C -0.0079(4) -0.0453(2) 0.2504(4) 0.0539(9) Uani 1 1 d .
H9 H -0.1000 -0.0676 0.2553 0.065 Uiso 1 1 calc R
C10 C 0.0622(4) 0.0255(2) 0.3345(4) 0.0507(9) Uani 1 1 d .
H10 H 0.0143 0.0518 0.3963 0.061 Uiso 1 1 calc R
C11 C 0.4563(3) 0.02578(19) 0.1219(3) 0.0358(7) Uani 1 1 d .
C12 C 0.5446(4) -0.0490(2) 0.1373(4) 0.0396(7) Uani 1 1 d .
H12 H 0.5746 -0.0816 0.2290 0.047 Uiso 1 1 calc R
C13 C 0.4120(4) 0.07465(19) -0.0135(3) 0.0392(7) Uani 1 1 d .
H13 H 0.3530 0.1249 -0.0222 0.047 Uiso 1 1 calc R
C14 C 0.1934(3) 0.24699(18) 0.2063(3) 0.0377(6) Uani 0.50 1 d P
C14' C 0.1995(4) 0.27213(19) 0.0909(4) 0.0472(7) Uani 0.50 1 d P
N1 N 0.4734(3) 0.15500(18) 0.4603(3) 0.0454(7) Uani 1 1 d .
N2 N 0.4112(3) 0.05464(16) 0.2491(3) 0.0376(6) Uani 1 1 d .
N3 N 0.1970(3) 0.06077(17) 0.3350(3) 0.0429(6) Uani 1 1 d .
N4 N 0.1995(4) 0.27213(19) 0.0909(4) 0.0472(7) Uani 0.50 1 d P
N4' N 0.1934(3) 0.24699(18) 0.2063(3) 0.0377(6) Uani 0.50 1 d P

loop_
_atom_site_aniso_label
_atom_site_aniso_U_11
_atom_site_aniso_U_22
_atom_site_aniso_U_33
_atom_site_aniso_U_23
_atom_site_aniso_U_13
_atom_site_aniso_U_12
Cu1 0.0497(3) 0.0447(3) 0.0359(2) -0.00266(16) 0.02552(19) 0.00100(17)
C1 0.050(2) 0.064(2) 0.048(2) -0.0202(18) 0.0119(17) 0.0017(18)
C2 0.050(2) 0.055(2) 0.052(2) -0.0130(18) 0.0039(17) -0.0075(18)
C3 0.0387(19) 0.055(2) 0.0544(19) -0.0014(17) 0.0146(16) -0.0072(16)
C4 0.0429(19) 0.052(2) 0.0473(18) -0.0058(16) 0.0220(15) -0.0007(16)
C5 0.0363(17) 0.0340(15) 0.0350(15) 0.0004(13) 0.0130(13) 0.0017(13)
C6 0.0375(17) 0.0364(16) 0.0368(15) -0.0004(13) 0.0161(13) 0.0002(13)
C7 0.047(2) 0.0464(19) 0.060(2) -0.0142(17) 0.0253(17) -0.0057(16)
C8 0.052(2) 0.054(2) 0.067(2) -0.0082(19) 0.0163(18) -0.0120(18)
C9 0.042(2) 0.054(2) 0.069(2) 0.0123(19) 0.0240(18) -0.0043(17)
C10 0.052(2) 0.051(2) 0.063(2) 0.0051(17) 0.0376(18) 0.0009(17)
C11 0.0323(16) 0.0380(16) 0.0419(16) -0.0093(14) 0.0194(13) -0.0034(13)
C12 0.0410(18) 0.0388(16) 0.0419(16) 0.0002(14) 0.0188(14) 0.0051(14)
C13 0.0397(17) 0.0330(16) 0.0486(17) -0.0056(14) 0.0206(14) 0.0055(14)
C14 0.0534(18) 0.0417(16) 0.0283(13) 0.0090(12) 0.0272(13) 0.0044(13)
C14' 0.0489(18) 0.0425(17) 0.0527(18) -0.0078(15) 0.0220(14) 0.0008(15)
N1 0.0405(16) 0.0538(16) 0.0412(14) -0.0114(13) 0.0144(12) 0.0037(13)
N2 0.0376(14) 0.0391(14) 0.0429(14) -0.0109(12) 0.0227(11) -0.0037(11)
N3 0.0480(16) 0.0383(14) 0.0522(15) 0.0002(13) 0.0299(13) -0.0031(12)
N4 0.0489(18) 0.0425(17) 0.0527(18) -0.0078(15) 0.0220(14) 0.0008(15)
N4' 0.0534(18) 0.0417(16) 0.0283(13) 0.0090(12) 0.0272(13) 0.0044(13)

loop_
_atom_type_symbol
_atom_type_description
_atom_type_scat_dispersion_real
_atom_type_scat_dispersion_imag
_atom_type_scat_source
C C 0.0033 0.0016 'International Tables Vol C Tables 4.2.6.8 and 6.1.1.4'
H H 0.0000 0.0000 'International Tables Vol C Tables 4.2.6.8 and 6.1.1.4'
N N 0.0061 0.0033 'International Tables Vol C Tables 4.2.6.8 and 6.1.1.4'
Cu Cu 0.3201 1.2651 'International Tables Vol C Tables 4.2.6.8 and 6.1.1.4'

loop_
_geom_angle_atom_site_label_1
_geom_angle_atom_site_label_2
_geom_angle_atom_site_label_3
_geom_angle
_geom_angle_site_symmetry_1
_geom_angle_site_symmetry_3
N4 Cu1 C14' 0.00(16) 4_566 4_566
N4 Cu1 C14 132.43(12) 4_566 .
C14' Cu1 C14 132.43(12) 4_566 .
N4 Cu1 N3 120.82(11) 4_566 .
C14' Cu1 N3 120.82(11) 4_566 .
C14 Cu1 N3 99.28(11) . .
N4 Cu1 N1 111.72(12) 4_566 .
C14' Cu1 N1 111.72(12) 4_566 .
C14 Cu1 N1 97.71(11) . .
N3 Cu1 N1 81.37(10) . .
N1 C1 C2 124.3(3) . .
N1 C1 H1 117.9 . .
C2 C1 H1 117.9 . .
C1 C2 C3 117.9(3) . .
C1 C2 H2 121.0 . .
C3 C2 H2 121.0 . .
C4 C3 C2 119.3(3) . .
C4 C3 H3 120.3 . .
C2 C3 H3 120.3 . .
C3 C4 C5 119.9(3) . .
C3 C4 H4 120.1 . .
C5 C4 H4 120.1 . .
N1 C5 C4 121.1(3) . .
N1 C5 N2 119.2(3) . .
C4 C5 N2 119.7(3) . .
N3 C6 C7 120.8(3) . .
N3 C6 N2 120.0(3) . .
C7 C6 N2 119.1(3) . .
C8 C7 C6 119.5(3) . .
C8 C7 H7 120.3 . .
C6 C7 H7 120.3 . .
C9 C8 C7 119.8(3) . .
C9 C8 H8 120.1 . .
C7 C8 H8 120.1 . .
C10 C9 C8 117.5(3) . .
C10 C9 H9 121.3 . .
C8 C9 H9 121.3 . .
N3 C10 C9 124.6(3) . .
N3 C10 H10 117.7 . .
C9 C10 H10 117.7 . .
C13 C11 C12 120.7(3) . .
C13 C11 N2 118.9(3) . .
C12 C11 N2 120.4(3) . .
C11 C12 C13 119.1(3) . 3_655
C11 C12 H12 120.4 . .
C13 C12 H12 120.4 3_655 .
C11 C13 C12 120.2(3) . 3_655
C11 C13 H13 119.9 . .
C12 C13 H13 119.9 3_655 .
C14' C14 Cu1 165.8(3) . .
C14 C14' Cu1 173.7(3) . 4_565
C5 N1 C1 117.5(3) . .
C5 N1 Cu1 122.3(2) . .
C1 N1 Cu1 113.9(2) . .
C6 N2 C5 128.7(2) . .
C6 N2 C11 116.0(2) . .
C5 N2 C11 115.2(2) . .
C6 N3 C10 117.7(3) . .
C6 N3 Cu1 124.5(2) . .
C10 N3 Cu1 114.6(2) . .

loop_
_geom_bond_atom_site_label_1
_geom_bond_atom_site_label_2
_geom_bond_distance
_geom_bond_site_symmetry_2
Cu1 N4 1.893(3) 4_566
Cu1 C14' 1.893(3) 4_566
Cu1 C14 1.955(3) .
Cu1 N3 2.102(3) .
Cu1 N1 2.160(3) .
C1 N1 1.351(4) .
C1 C2 1.363(5) .
C1 H1 0.9300 .
C2 C3 1.372(5) .
C2 H2 0.9300 .
C3 C4 1.371(5) .
C3 H3 0.9300 .
C4 C5 1.394(4) .
C4 H4 0.9300 .
C5 N1 1.337(4) .
C5 N2 1.418(4) .
C6 N3 1.334(4) .
C6 C7 1.395(4) .
C6 N2 1.414(4) .
C7 C8 1.370(5) .
C7 H7 0.9300 .
C8 C9 1.372(5) .
C8 H8 0.9300 .
C9 C10 1.352(5) .
C9 H9 0.9300 .
C10 N3 1.351(4) .
C10 H10 0.9300 .
C11 C13 1.378(4) .
C11 C12 1.384(4) .
C11 N2 1.446(3) .
C12 C13 1.394(4) 3_655
C12 H12 0.9300 .
C13 C12 1.394(4) 3_655
C13 H13 0.9300 .
C14 C14' 1.148(4) .
C14' Cu1 1.893(3) 4_565

loop_
_geom_torsion_atom_site_label_1
_geom_torsion_atom_site_label_2
_geom_torsion_atom_site_label_3
_geom_torsion_atom_site_label_4
_geom_torsion
_geom_torsion_site_symmetry_1
_geom_torsion_site_symmetry_4
N1 C1 C2 C3 -1.8(6) . .
C1 C2 C3 C4 -0.1(6) . .
C2 C3 C4 C5 1.5(5) . .
C3 C4 C5 N1 -0.9(5) . .
C3 C4 C5 N2 177.3(3) . .
N3 C6 C7 C8 -1.7(5) . .
N2 C6 C7 C8 179.6(3) . .
C6 C7 C8 C9 -1.0(6) . .
C7 C8 C9 C10 2.3(5) . .
C8 C9 C10 N3 -1.0(5) . .
C13 C11 C12 C13 -0.3(5) . 3_655
N2 C11 C12 C13 -179.2(3) . 3_655
C12 C11 C13 C12 0.3(5) . 3_655
N2 C11 C13 C12 179.2(3) . 3_655
N4 Cu1 C14 C14' 140.2(11) 4_566 .
C14' Cu1 C14 C14' 140.2(11) 4_566 .
N3 Cu1 C14 C14' -71.3(11) . .
N1 Cu1 C14 C14' 11.2(11) . .
Cu1 C14 C14' Cu1 -9(4) . 4_565
C4 C5 N1 C1 -0.9(5) . .
N2 C5 N1 C1 -179.2(3) . .
C4 C5 N1 Cu1 149.5(2) . .
N2 C5 N1 Cu1 -28.7(4) . .
C2 C1 N1 C5 2.4(5) . .
C2 C1 N1 Cu1 -150.5(3) . .
N4 Cu1 N1 C5 166.7(2) 4_566 .
C14' Cu1 N1 C5 166.7(2) 4_566 .
C14 Cu1 N1 C5 -51.4(3) . .
N3 Cu1 N1 C5 46.9(3) . .
N4 Cu1 N1 C1 -41.9(3) 4_566 .
C14' Cu1 N1 C1 -41.9(3) 4_566 .
C14 Cu1 N1 C1 100.0(3) . .
N3 Cu1 N1 C1 -161.7(3) . .
N3 C6 N2 C5 18.3(5) . .
C7 C6 N2 C5 -162.9(3) . .
N3 C6 N2 C11 -162.6(3) . .
C7 C6 N2 C11 16.2(4) . .
N1 C5 N2 C6 -14.2(5) . .
C4 C5 N2 C6 167.5(3) . .
N1 C5 N2 C11 166.7(3) . .
C4 C5 N2 C11 -11.6(4) . .
C13 C11 N2 C6 91.5(3) . .
C12 C11 N2 C6 -89.6(3) . .
C13 C11 N2 C5 -89.3(3) . .
C12 C11 N2 C5 89.7(3) . .
C7 C6 N3 C10 2.9(5) . .
N2 C6 N3 C10 -178.3(3) . .
C7 C6 N3 Cu1 -155.8(3) . .
N2 C6 N3 Cu1 22.9(4) . .
C9 C10 N3 C6 -1.6(5) . .
C9 C10 N3 Cu1 159.2(3) . .
N4 Cu1 N3 C6 -154.2(2) 4_566 .
C14' Cu1 N3 C6 -154.2(2) 4_566 .
C14 Cu1 N3 C6 52.5(3) . .
N1 Cu1 N3 C6 -44.0(3) . .
N4 Cu1 N3 C10 46.5(3) 4_566 .
C14' Cu1 N3 C10 46.5(3) 4_566 .
C14 Cu1 N3 C10 -106.8(2) . .
N1 Cu1 N3 C10 156.7(3) . .
